data_7719517
loop_
_publ_author_name
'Chalkidis, Savvas G.'
'Tsoureas, Nikolaos'
'Nolan, Steven P.'
'Vougioukalakis, Georgios C.'

_publ_section_title
;
 A straightforward approach to robust thiazolylidene gold complexes:
 efficient catalysts for propargylamide cycloisomerizations.
;
_journal_issue 39
_journal_name_full 'Dalton transactions (Cambridge, England : 2003)'
_journal_page_first 14659
_journal_page_last 14663
_journal_paper_doi 10.1039/d5dt02258d
_journal_volume 54
_journal_year 2025
_chemical_formula_moiety '0.5(C28 H34 Au2 Cl2 N2 S2)'
_chemical_formula_sum 'C14 H17 Au Cl N S'
_chemical_formula_weight 463.76
_chemical_name_common 2g
_chemical_name_systematic 2g
_space_group_crystal_system triclinic
_space_group_IT_number 2
_space_group_name_Hall '-P 1'
_space_group_name_H-M_alt 'P -1'
_atom_sites_solution_hydrogens geom
_atom_sites_solution_primary dual
_audit_creation_date 2025-05-16
_audit_creation_method
;
Olex2 1.5
(compiled 2025.04.05 svn.rf049d14d for OlexSys, GUI svn.r7224)
;
_audit_update_record
;
2025-08-11 deposited with the CCDC.	2025-09-23 downloaded from the CCDC.
;
_cell_angle_alpha 80.915(4)
_cell_angle_beta 86.971(4)
_cell_angle_gamma 88.399(4)
_cell_formula_units_Z 4
_cell_length_a 8.7738(9)
_cell_length_b 12.4596(14)
_cell_length_c 14.1487(14)
_cell_measurement_reflns_used 9113
_cell_measurement_temperature 100.00
_cell_measurement_theta_max 28.232
_cell_measurement_theta_min 2.325
_cell_volume 1524.9(3)
_computing_cell_refinement 'SAINT V8.40B (Bruker AXS Inc, 2016)'
_computing_data_collection 'APEX 5 (Bruker AXS Inc, 2023)'
_computing_data_reduction 'SAINT V8.40B (Bruker AXS Inc, 2016)'
_computing_molecular_graphics 'Olex2 1.5 (Dolomanov et al., 2009)'
_computing_publication_material 'Olex2 1.5 (Dolomanov et al., 2009)'
_computing_structure_refinement 'XL  (Sheldrick, 2008)'
_computing_structure_solution 'XT  (Sheldrick, 2015)'
_diffrn_ambient_temperature 100.00
_diffrn_measured_fraction_theta_full 0.999
_diffrn_measured_fraction_theta_max 0.999
_diffrn_measurement_device_type 'Bruker D8-Venture with Photon-III'
_diffrn_measurement_method '/f and /w scans'
_diffrn_radiation_type MoK\a
_diffrn_radiation_wavelength 0.71073
_diffrn_reflns_av_R_equivalents 0.0565
_diffrn_reflns_av_unetI/netI 0.0178
_diffrn_reflns_Laue_measured_fraction_full 0.999
_diffrn_reflns_Laue_measured_fraction_max 0.999
_diffrn_reflns_limit_h_max 11
_diffrn_reflns_limit_h_min -11
_diffrn_reflns_limit_k_max 16
_diffrn_reflns_limit_k_min -16
_diffrn_reflns_limit_l_max 18
_diffrn_reflns_limit_l_min -18
_diffrn_reflns_number 160754
_diffrn_reflns_point_group_measured_fraction_full 0.999
_diffrn_reflns_point_group_measured_fraction_max 0.999
_diffrn_reflns_theta_full 25.242
_diffrn_reflns_theta_max 28.265
_diffrn_reflns_theta_min 2.325
_diffrn_source 'ImS Diamond'
_diffrn_source_current 1.4
_diffrn_source_power 0.07
_diffrn_source_voltage 50.0
_exptl_absorpt_coefficient_mu 9.942
_exptl_absorpt_correction_T_max 0.9307
_exptl_absorpt_correction_T_min 0.3137
_exptl_absorpt_correction_type numerical
_exptl_absorpt_process_details
;
SADABS-2016/2 (Bruker,2016/2) was used for absorption correction.
wR2(int) was 0.1651 before and 0.0771 after correction.
The Ratio of minimum to maximum transmission is 0.3371.
The \l/2 correction factor is Not present.
;
_exptl_crystal_density_diffrn 2.020
_exptl_crystal_description rod
_exptl_crystal_F_000 880
_exptl_crystal_recrystallization_method 'Re-crystallisation from solvent: CH2Cl2, n-C5H12'
_exptl_crystal_size_max 0.138
_exptl_crystal_size_mid 0.027
_exptl_crystal_size_min 0.024
_refine_diff_density_max 1.408
_refine_diff_density_min -0.768
_refine_diff_density_rms 0.112
_refine_ls_extinction_method none
_refine_ls_goodness_of_fit_ref 1.130
_refine_ls_hydrogen_treatment constr
_refine_ls_matrix_type full
_refine_ls_number_parameters 335
_refine_ls_number_reflns 7556
_refine_ls_number_restraints 0
_refine_ls_restrained_S_all 1.130
_refine_ls_R_factor_all 0.0223
_refine_ls_R_factor_gt 0.0177
_refine_ls_shift/su_max 0.005
_refine_ls_shift/su_mean 0.000
_refine_ls_structure_factor_coef Fsqd
_refine_ls_weighting_details 'w=1/[\s^2^(Fo^2^)+(0.0159P)^2^+2.0187P] where P=(Fo^2^+2Fc^2^)/3'
_refine_ls_weighting_scheme calc
_refine_ls_wR_factor_gt 0.0402
_refine_ls_wR_factor_ref 0.0427
_reflns_Friedel_coverage 0.000
_reflns_number_gt 6804
_reflns_number_total 7556
_reflns_threshold_expression 'I > 2\s(I)'
_cod_data_source_file d5dt02258d2.cif
_cod_data_source_block 2g
_cod_depositor_comments 'Adding full bibliography for 7719511--7719521.cif.'
_cod_database_code 7719517
_shelx_shelxl_version_number 2019/1
_shelx_space_group_comment
;
The symmetry employed for this shelxl refinement is uniquely defined
by the following loop, which should always be used as a source of
symmetry information in preference to the above space-group names.
They are only intended as comments.
;
_shelx_estimated_absorpt_t_max 0.796
_shelx_estimated_absorpt_t_min 0.341
_olex2_refinement_description
;
1. Fixed Uiso
 At 1.2 times of:
  All C(H) groups
 At 1.5 times of:
  All C(H,H,H) groups
2.a Aromatic/amide H refined with riding coordinates:
 C22(H22), C20(H20), C11(H11), C9(H9)
2.b Idealised Me refined as rotating group:
 C14(H14A,H14B,H14C), C24(H24A,H24B,H24C), C27(H27A,H27B,H27C), C16(H16A,H16B,
 H16C), C28(H28A,H28B,H28C), C26(H26A,H26B,H26C), C17(H17A,H17B,H17C), C25(H25A,
 H25B,H25C), C13(H13A,H13B,H13C), C15(H15A,H15B,H15C)
;
_olex2_submission_special_instructions 'No special instructions were received'

loop_
_space_group_symop_operation_xyz
'x, y, z'
'-x, -y, -z'

loop_
_atom_site_label
_atom_site_type_symbol
_atom_site_fract_x
_atom_site_fract_y
_atom_site_fract_z
_atom_site_U_iso_or_equiv
_atom_site_adp_type
_atom_site_occupancy
_atom_site_site_symmetry_order
_atom_site_calc_flag
_atom_site_refinement_flags_posn
_atom_site_refinement_flags_adp
_atom_site_refinement_flags_occupancy
_atom_site_disorder_assembly
_atom_site_disorder_group
Au2 Au 0.73746(2) 0.84391(2) 0.82578(2) 0.01859(3) Uani 1 1 d . . . . .
Au1 Au 0.85614(2) 0.69782(2) 0.67538(2) 0.01947(3) Uani 1 1 d . . . . .
Cl2 Cl 0.75918(9) 0.99783(6) 0.71493(5) 0.02967(15) Uani 1 1 d . . . . .
S2 S 0.71365(9) 0.58329(6) 0.90215(5) 0.02384(14) Uani 1 1 d . . . . .
Cl1 Cl 1.07716(8) 0.66011(6) 0.75394(5) 0.02796(15) Uani 1 1 d . . . . .
S1 S 0.49474(8) 0.76243(7) 0.65073(5) 0.02547(15) Uani 1 1 d . . . . .
N1 N 0.6568(3) 0.72936(19) 0.50912(16) 0.0187(4) Uani 1 1 d . . . . .
N2 N 0.7085(2) 0.71073(18) 1.02047(16) 0.0178(4) Uani 1 1 d . . . . .
C1 C 0.6686(3) 0.7286(2) 0.60343(19) 0.0215(5) Uani 1 1 d . . . . .
C2 C 0.7177(3) 0.7139(2) 0.92485(19) 0.0196(5) Uani 1 1 d . . . . .
C18 C 0.7247(3) 0.8090(2) 1.06212(18) 0.0176(5) Uani 1 1 d . . . . .
C19 C 0.5950(3) 0.8641(2) 1.09130(19) 0.0187(5) Uani 1 1 d . . . . .
C7 C 0.7872(3) 0.7030(2) 0.44833(18) 0.0183(5) Uani 1 1 d . . . . .
C12 C 0.8777(3) 0.7882(2) 0.4033(2) 0.0218(5) Uani 1 1 d . . . . .
C6 C 0.6979(3) 0.6073(2) 1.07675(19) 0.0194(5) Uani 1 1 d . . . . .
C23 C 0.8723(3) 0.8430(2) 1.07263(19) 0.0210(5) Uani 1 1 d . . . . .
C21 C 0.7619(3) 0.9927(2) 1.14593(19) 0.0219(5) Uani 1 1 d . . . . .
C8 C 0.8148(3) 0.5952(2) 0.43737(19) 0.0189(5) Uani 1 1 d . . . . .
C22 C 0.8878(3) 0.9356(2) 1.1146(2) 0.0243(6) Uani 1 1 d . . . . .
H22 H 0.987173 0.960405 1.122070 0.029 Uiso 1 1 calc R U . . .
C20 C 0.6159(3) 0.9559(2) 1.13392(19) 0.0217(5) Uani 1 1 d . . . . .
H20 H 0.529062 0.994321 1.155299 0.026 Uiso 1 1 calc R U . . .
C3 C 0.5136(3) 0.7582(2) 0.47225(19) 0.0205(5) Uani 1 1 d . . . . .
C5 C 0.6987(3) 0.5271(2) 1.02228(19) 0.0212(5) Uani 1 1 d . . . . .
C14 C 0.7149(3) 0.5040(2) 0.4852(2) 0.0274(6) Uani 1 1 d . . . . .
H14A H 0.678094 0.518773 0.548571 0.041 Uiso 1 1 calc R U . . .
H14B H 0.773935 0.435519 0.492192 0.041 Uiso 1 1 calc R U . . .
H14C H 0.627602 0.498375 0.445920 0.041 Uiso 1 1 calc R U . . .
C10 C 1.0311(3) 0.6554(2) 0.32937(19) 0.0226(6) Uani 1 1 d . . . . .
C24 C 1.0094(3) 0.7814(3) 1.0382(2) 0.0300(7) Uani 1 1 d . . . . .
H24A H 1.006429 0.705511 1.069749 0.045 Uiso 1 1 calc R U . . .
H24B H 1.102953 0.814542 1.053980 0.045 Uiso 1 1 calc R U . . .
H24C H 1.008027 0.784164 0.968694 0.045 Uiso 1 1 calc R U . . .
C27 C 0.6891(4) 0.5967(3) 1.1838(2) 0.0267(6) Uani 1 1 d . . . . .
H27A H 0.766374 0.642356 1.204172 0.040 Uiso 1 1 calc R U . . .
H27B H 0.707701 0.520688 1.211740 0.040 Uiso 1 1 calc R U . . .
H27C H 0.587429 0.620210 1.205465 0.040 Uiso 1 1 calc R U . . .
C16 C 0.4907(3) 0.7612(3) 0.3680(2) 0.0283(6) Uani 1 1 d . . . . .
H16A H 0.568430 0.806781 0.330242 0.042 Uiso 1 1 calc R U . . .
H16B H 0.389012 0.791564 0.352926 0.042 Uiso 1 1 calc R U . . .
H16C H 0.499658 0.687312 0.352504 0.042 Uiso 1 1 calc R U . . .
C4 C 0.4093(3) 0.7797(2) 0.54148(19) 0.0210(5) Uani 1 1 d . . . . .
C28 C 0.6932(4) 0.4063(2) 1.0528(2) 0.0261(6) Uani 1 1 d . . . . .
H28A H 0.624806 0.375080 1.012311 0.039 Uiso 1 1 calc R U . . .
H28B H 0.655281 0.390385 1.119865 0.039 Uiso 1 1 calc R U . . .
H28C H 0.795959 0.374593 1.046293 0.039 Uiso 1 1 calc R U . . .
C11 C 0.9991(3) 0.7617(2) 0.3423(2) 0.0242(6) Uani 1 1 d . . . . .
H11 H 1.061149 0.818126 0.308909 0.029 Uiso 1 1 calc R U . . .
C9 C 0.9401(3) 0.5726(2) 0.37784(19) 0.0211(5) Uani 1 1 d . . . . .
H9 H 0.963534 0.499375 0.370365 0.025 Uiso 1 1 calc R U . . .
C26 C 0.4367(3) 0.8277(3) 1.0775(2) 0.0259(6) Uani 1 1 d . . . . .
H26A H 0.419789 0.835044 1.008870 0.039 Uiso 1 1 calc R U . . .
H26B H 0.361487 0.872931 1.107746 0.039 Uiso 1 1 calc R U . . .
H26C H 0.425622 0.751544 1.107000 0.039 Uiso 1 1 calc R U . . .
C17 C 0.2454(3) 0.8147(3) 0.5312(2) 0.0261(6) Uani 1 1 d . . . . .
H17A H 0.185224 0.752587 0.521545 0.039 Uiso 1 1 calc R U . . .
H17B H 0.237362 0.872548 0.476031 0.039 Uiso 1 1 calc R U . . .
H17C H 0.206586 0.841774 0.589457 0.039 Uiso 1 1 calc R U . . .
C25 C 0.7798(4) 1.0920(3) 1.1923(2) 0.0308(7) Uani 1 1 d . . . . .
H25A H 0.886798 1.097950 1.207092 0.046 Uiso 1 1 calc R U . . .
H25B H 0.715482 1.085940 1.251604 0.046 Uiso 1 1 calc R U . . .
H25C H 0.748713 1.156883 1.148380 0.046 Uiso 1 1 calc R U . . .
C13 C 0.8485(4) 0.9035(3) 0.4204(2) 0.0323(7) Uani 1 1 d . . . . .
H13A H 0.746109 0.927526 0.400467 0.048 Uiso 1 1 calc R U . . .
H13B H 0.924618 0.951026 0.383182 0.048 Uiso 1 1 calc R U . . .
H13C H 0.855655 0.907075 0.488735 0.048 Uiso 1 1 calc R U . . .
C15 C 1.1618(4) 0.6279(3) 0.2625(2) 0.0311(7) Uani 1 1 d . . . . .
H15A H 1.205715 0.695146 0.227805 0.047 Uiso 1 1 calc R U . . .
H15B H 1.123829 0.584970 0.216649 0.047 Uiso 1 1 calc R U . . .
H15C H 1.240278 0.585709 0.299858 0.047 Uiso 1 1 calc R U . . .

loop_
_atom_site_aniso_label
_atom_site_aniso_U_11
_atom_site_aniso_U_22
_atom_site_aniso_U_33
_atom_site_aniso_U_23
_atom_site_aniso_U_13
_atom_site_aniso_U_12
Au2 0.01993(5) 0.01919(6) 0.01685(5) -0.00443(4) 0.00178(4) 0.00018(4)
Au1 0.01901(5) 0.02377(6) 0.01664(5) -0.00670(4) -0.00182(4) 0.00355(4)
Cl2 0.0319(4) 0.0240(4) 0.0305(4) 0.0019(3) 0.0047(3) -0.0010(3)
S2 0.0335(4) 0.0210(3) 0.0182(3) -0.0074(3) 0.0010(3) 0.0008(3)
Cl1 0.0251(3) 0.0302(4) 0.0313(4) -0.0116(3) -0.0105(3) 0.0065(3)
S1 0.0205(3) 0.0381(4) 0.0188(3) -0.0093(3) 0.0001(2) 0.0066(3)
N1 0.0179(10) 0.0216(12) 0.0170(10) -0.0050(9) 0.0003(8) 0.0033(9)
N2 0.0180(10) 0.0186(11) 0.0176(10) -0.0058(9) -0.0002(8) 0.0032(8)
C1 0.0219(13) 0.0241(14) 0.0187(12) -0.0052(10) -0.0025(10) 0.0055(11)
C2 0.0212(12) 0.0197(13) 0.0188(12) -0.0058(10) -0.0004(10) 0.0010(10)
C18 0.0193(12) 0.0172(13) 0.0169(12) -0.0049(10) 0.0003(9) -0.0003(10)
C19 0.0186(12) 0.0174(13) 0.0202(12) -0.0037(10) 0.0002(10) 0.0006(10)
C7 0.0175(12) 0.0225(14) 0.0150(11) -0.0044(10) -0.0001(9) 0.0026(10)
C12 0.0237(13) 0.0195(14) 0.0221(13) -0.0029(10) -0.0023(10) 0.0008(11)
C6 0.0197(12) 0.0196(13) 0.0188(12) -0.0022(10) -0.0028(10) 0.0026(10)
C23 0.0190(12) 0.0234(14) 0.0207(13) -0.0043(11) -0.0013(10) 0.0029(10)
C21 0.0273(14) 0.0203(14) 0.0192(12) -0.0065(10) -0.0004(10) -0.0004(11)
C8 0.0165(12) 0.0210(13) 0.0199(12) -0.0046(10) -0.0036(10) 0.0005(10)
C22 0.0208(13) 0.0277(15) 0.0252(14) -0.0050(12) -0.0040(11) -0.0042(11)
C20 0.0223(13) 0.0230(14) 0.0199(12) -0.0052(11) 0.0040(10) 0.0020(11)
C3 0.0214(13) 0.0223(14) 0.0180(12) -0.0039(10) -0.0031(10) 0.0036(10)
C5 0.0230(13) 0.0211(14) 0.0199(12) -0.0048(10) -0.0026(10) 0.0019(11)
C14 0.0231(14) 0.0222(15) 0.0365(16) -0.0048(12) 0.0034(12) -0.0029(11)
C10 0.0197(12) 0.0317(16) 0.0170(12) -0.0059(11) 0.0005(10) 0.0004(11)
C24 0.0179(13) 0.0336(17) 0.0405(17) -0.0129(14) -0.0008(12) 0.0046(12)
C27 0.0353(16) 0.0270(15) 0.0180(13) -0.0041(11) -0.0040(11) 0.0043(12)
C16 0.0271(14) 0.0393(18) 0.0196(13) -0.0081(12) -0.0052(11) 0.0088(13)
C4 0.0196(12) 0.0229(14) 0.0204(12) -0.0038(11) -0.0019(10) 0.0016(10)
C28 0.0327(15) 0.0191(14) 0.0272(14) -0.0047(11) -0.0050(12) 0.0026(11)
C11 0.0230(13) 0.0274(15) 0.0210(13) -0.0004(11) 0.0013(10) -0.0031(11)
C9 0.0196(12) 0.0243(14) 0.0213(13) -0.0091(11) -0.0032(10) 0.0036(10)
C26 0.0173(12) 0.0284(16) 0.0331(15) -0.0095(12) 0.0013(11) -0.0002(11)
C17 0.0205(13) 0.0299(16) 0.0286(14) -0.0077(12) -0.0020(11) 0.0051(11)
C25 0.0400(17) 0.0241(16) 0.0310(15) -0.0124(13) -0.0013(13) -0.0034(13)
C13 0.0372(17) 0.0216(15) 0.0376(17) -0.0054(13) 0.0052(14) -0.0008(13)
C15 0.0266(15) 0.0429(19) 0.0233(14) -0.0067(13) 0.0063(12) 0.0026(13)

loop_
_atom_type_symbol
_atom_type_description
_atom_type_scat_dispersion_real
_atom_type_scat_dispersion_imag
_atom_type_scat_source
C C 0.0033 0.0016 'International Tables Vol C Tables 4.2.6.8 and 6.1.1.4'
H H 0.0000 0.0000 'International Tables Vol C Tables 4.2.6.8 and 6.1.1.4'
Au Au -2.0133 8.8022 'International Tables Vol C Tables 4.2.6.8 and 6.1.1.4'
Cl Cl 0.1484 0.1585 'International Tables Vol C Tables 4.2.6.8 and 6.1.1.4'
N N 0.0061 0.0033 'International Tables Vol C Tables 4.2.6.8 and 6.1.1.4'
S S 0.1246 0.1234 'International Tables Vol C Tables 4.2.6.8 and 6.1.1.4'

loop_
_geom_angle_atom_site_label_1
_geom_angle_atom_site_label_2
_geom_angle_atom_site_label_3
_geom_angle
_geom_angle_site_symmetry_1
_geom_angle_site_symmetry_3
_geom_angle_publ_flag
Cl2 Au2 Au1 91.68(2) . . ?
C2 Au2 Au1 90.14(8) . . ?
C2 Au2 Cl2 178.14(8) . . ?
Cl1 Au1 Au2 90.628(19) . . ?
C1 Au1 Au2 91.33(8) . . ?
C1 Au1 Cl1 177.96(8) . . ?
C2 S2 C5 93.90(13) . . ?
C1 S1 C4 93.88(13) . . ?
C1 N1 C7 121.4(2) . . ?
C1 N1 C3 116.6(2) . . ?
C3 N1 C7 121.9(2) . . ?
C2 N2 C18 120.8(2) . . ?
C2 N2 C6 116.6(2) . . ?
C6 N2 C18 122.3(2) . . ?
S1 C1 Au1 125.43(15) . . ?
N1 C1 Au1 126.3(2) . . ?
N1 C1 S1 108.29(19) . . ?
S2 C2 Au2 124.79(15) . . ?
N2 C2 Au2 127.2(2) . . ?
N2 C2 S2 108.0(2) . . ?
C19 C18 N2 119.6(2) . . ?
C19 C18 C23 122.6(2) . . ?
C23 C18 N2 117.7(2) . . ?
C18 C19 C20 117.7(2) . . ?
C18 C19 C26 121.9(2) . . ?
C20 C19 C26 120.4(2) . . ?
C12 C7 N1 117.9(2) . . ?
C8 C7 N1 118.9(2) . . ?
C8 C7 C12 123.2(2) . . ?
C7 C12 C11 117.0(3) . . ?
C7 C12 C13 121.8(3) . . ?
C11 C12 C13 121.2(3) . . ?
N2 C6 C27 119.9(2) . . ?
C5 C6 N2 111.9(2) . . ?
C5 C6 C27 128.2(3) . . ?
C18 C23 C24 120.6(3) . . ?
C22 C23 C18 117.7(2) . . ?
C22 C23 C24 121.6(3) . . ?
C22 C21 C20 118.6(3) . . ?
C22 C21 C25 121.4(3) . . ?
C20 C21 C25 120.0(3) . . ?
C7 C8 C14 122.8(2) . . ?
C7 C8 C9 117.6(3) . . ?
C9 C8 C14 119.6(3) . . ?
C23 C22 H22 119.1 . . ?
C21 C22 C23 121.8(3) . . ?
C21 C22 H22 119.1 . . ?
C19 C20 C21 121.5(3) . . ?
C19 C20 H20 119.2 . . ?
C21 C20 H20 119.2 . . ?
N1 C3 C16 120.1(2) . . ?
C4 C3 N1 111.9(2) . . ?
C4 C3 C16 128.0(3) . . ?
C6 C5 S2 109.6(2) . . ?
C6 C5 C28 129.3(3) . . ?
C28 C5 S2 121.1(2) . . ?
C8 C14 H14A 109.5 . . ?
C8 C14 H14B 109.5 . . ?
C8 C14 H14C 109.5 . . ?
H14A C14 H14B 109.5 . . ?
H14A C14 H14C 109.5 . . ?
H14B C14 H14C 109.5 . . ?
C11 C10 C9 119.3(3) . . ?
C11 C10 C15 121.2(3) . . ?
C9 C10 C15 119.4(3) . . ?
C23 C24 H24A 109.5 . . ?
C23 C24 H24B 109.5 . . ?
C23 C24 H24C 109.5 . . ?
H24A C24 H24B 109.5 . . ?
H24A C24 H24C 109.5 . . ?
H24B C24 H24C 109.5 . . ?
C6 C27 H27A 109.5 . . ?
C6 C27 H27B 109.5 . . ?
C6 C27 H27C 109.5 . . ?
H27A C27 H27B 109.5 . . ?
H27A C27 H27C 109.5 . . ?
H27B C27 H27C 109.5 . . ?
C3 C16 H16A 109.5 . . ?
C3 C16 H16B 109.5 . . ?
C3 C16 H16C 109.5 . . ?
H16A C16 H16B 109.5 . . ?
H16A C16 H16C 109.5 . . ?
H16B C16 H16C 109.5 . . ?
C3 C4 S1 109.3(2) . . ?
C3 C4 C17 128.4(3) . . ?
C17 C4 S1 122.3(2) . . ?
C5 C28 H28A 109.5 . . ?
C5 C28 H28B 109.5 . . ?
C5 C28 H28C 109.5 . . ?
H28A C28 H28B 109.5 . . ?
H28A C28 H28C 109.5 . . ?
H28B C28 H28C 109.5 . . ?
C12 C11 H11 119.2 . . ?
C10 C11 C12 121.7(3) . . ?
C10 C11 H11 119.2 . . ?
C8 C9 H9 119.4 . . ?
C10 C9 C8 121.1(3) . . ?
C10 C9 H9 119.4 . . ?
C19 C26 H26A 109.5 . . ?
C19 C26 H26B 109.5 . . ?
C19 C26 H26C 109.5 . . ?
H26A C26 H26B 109.5 . . ?
H26A C26 H26C 109.5 . . ?
H26B C26 H26C 109.5 . . ?
C4 C17 H17A 109.5 . . ?
C4 C17 H17B 109.5 . . ?
C4 C17 H17C 109.5 . . ?
H17A C17 H17B 109.5 . . ?
H17A C17 H17C 109.5 . . ?
H17B C17 H17C 109.5 . . ?
C21 C25 H25A 109.5 . . ?
C21 C25 H25B 109.5 . . ?
C21 C25 H25C 109.5 . . ?
H25A C25 H25B 109.5 . . ?
H25A C25 H25C 109.5 . . ?
H25B C25 H25C 109.5 . . ?
C12 C13 H13A 109.5 . . ?
C12 C13 H13B 109.5 . . ?
C12 C13 H13C 109.5 . . ?
H13A C13 H13B 109.5 . . ?
H13A C13 H13C 109.5 . . ?
H13B C13 H13C 109.5 . . ?
C10 C15 H15A 109.5 . . ?
C10 C15 H15B 109.5 . . ?
C10 C15 H15C 109.5 . . ?
H15A C15 H15B 109.5 . . ?
H15A C15 H15C 109.5 . . ?
H15B C15 H15C 109.5 . . ?

loop_
_geom_bond_atom_site_label_1
_geom_bond_atom_site_label_2
_geom_bond_distance
_geom_bond_site_symmetry_2
_geom_bond_publ_flag
Au2 Au1 3.1319(3) . ?
Au2 Cl2 2.2833(8) . ?
Au2 C2 1.973(3) . ?
Au1 Cl1 2.2866(7) . ?
Au1 C1 1.977(3) . ?
S2 C2 1.709(3) . ?
S2 C5 1.732(3) . ?
S1 C1 1.702(3) . ?
S1 C4 1.734(3) . ?
N1 C1 1.342(3) . ?
N1 C7 1.456(3) . ?
N1 C3 1.402(3) . ?
N2 C2 1.345(3) . ?
N2 C18 1.453(3) . ?
N2 C6 1.407(3) . ?
C18 C19 1.391(4) . ?
C18 C23 1.396(4) . ?
C19 C20 1.395(4) . ?
C19 C26 1.505(4) . ?
C7 C12 1.394(4) . ?
C7 C8 1.389(4) . ?
C12 C11 1.401(4) . ?
C12 C13 1.508(4) . ?
C6 C5 1.354(4) . ?
C6 C27 1.497(4) . ?
C23 C22 1.392(4) . ?
C23 C24 1.509(4) . ?
C21 C22 1.387(4) . ?
C21 C20 1.400(4) . ?
C21 C25 1.505(4) . ?
C8 C14 1.506(4) . ?
C8 C9 1.399(4) . ?
C22 H22 0.9500 . ?
C20 H20 0.9500 . ?
C3 C16 1.493(4) . ?
C3 C4 1.358(4) . ?
C5 C28 1.501(4) . ?
C14 H14A 0.9800 . ?
C14 H14B 0.9800 . ?
C14 H14C 0.9800 . ?
C10 C11 1.384(4) . ?
C10 C9 1.392(4) . ?
C10 C15 1.514(4) . ?
C24 H24A 0.9800 . ?
C24 H24B 0.9800 . ?
C24 H24C 0.9800 . ?
C27 H27A 0.9800 . ?
C27 H27B 0.9800 . ?
C27 H27C 0.9800 . ?
C16 H16A 0.9800 . ?
C16 H16B 0.9800 . ?
C16 H16C 0.9800 . ?
C4 C17 1.498(4) . ?
C28 H28A 0.9800 . ?
C28 H28B 0.9800 . ?
C28 H28C 0.9800 . ?
C11 H11 0.9500 . ?
C9 H9 0.9500 . ?
C26 H26A 0.9800 . ?
C26 H26B 0.9800 . ?
C26 H26C 0.9800 . ?
C17 H17A 0.9800 . ?
C17 H17B 0.9800 . ?
C17 H17C 0.9800 . ?
C25 H25A 0.9800 . ?
C25 H25B 0.9800 . ?
C25 H25C 0.9800 . ?
C13 H13A 0.9800 . ?
C13 H13B 0.9800 . ?
C13 H13C 0.9800 . ?
C15 H15A 0.9800 . ?
C15 H15B 0.9800 . ?
C15 H15C 0.9800 . ?

loop_
_geom_torsion_atom_site_label_1
_geom_torsion_atom_site_label_2
_geom_torsion_atom_site_label_3
_geom_torsion_atom_site_label_4
_geom_torsion
_geom_torsion_site_symmetry_1
_geom_torsion_site_symmetry_2
_geom_torsion_site_symmetry_3
_geom_torsion_site_symmetry_4
_geom_torsion_publ_flag
N1 C7 C12 C11 -177.7(2) . . . . ?
N1 C7 C12 C13 3.4(4) . . . . ?
N1 C7 C8 C14 0.5(4) . . . . ?
N1 C7 C8 C9 179.4(2) . . . . ?
N1 C3 C4 S1 -0.2(3) . . . . ?
N1 C3 C4 C17 178.9(3) . . . . ?
N2 C18 C19 C20 177.8(2) . . . . ?
N2 C18 C19 C26 -2.5(4) . . . . ?
N2 C18 C23 C22 -178.5(2) . . . . ?
N2 C18 C23 C24 2.2(4) . . . . ?
N2 C6 C5 S2 0.3(3) . . . . ?
N2 C6 C5 C28 178.4(3) . . . . ?
C1 S1 C4 C3 0.7(2) . . . . ?
C1 S1 C4 C17 -178.5(3) . . . . ?
C1 N1 C7 C12 -91.7(3) . . . . ?
C1 N1 C7 C8 88.7(3) . . . . ?
C1 N1 C3 C16 179.9(3) . . . . ?
C1 N1 C3 C4 -0.6(4) . . . . ?
C2 S2 C5 C6 -0.4(2) . . . . ?
C2 S2 C5 C28 -178.6(2) . . . . ?
C2 N2 C18 C19 98.7(3) . . . . ?
C2 N2 C18 C23 -82.5(3) . . . . ?
C2 N2 C6 C5 -0.1(3) . . . . ?
C2 N2 C6 C27 179.3(2) . . . . ?
C18 N2 C2 Au2 -4.8(4) . . . . ?
C18 N2 C2 S2 173.79(19) . . . . ?
C18 N2 C6 C5 -174.0(2) . . . . ?
C18 N2 C6 C27 5.5(4) . . . . ?
C18 C19 C20 C21 0.9(4) . . . . ?
C18 C23 C22 C21 0.4(4) . . . . ?
C19 C18 C23 C22 0.4(4) . . . . ?
C19 C18 C23 C24 -178.9(3) . . . . ?
C7 N1 C1 Au1 2.0(4) . . . . ?
C7 N1 C1 S1 -179.7(2) . . . . ?
C7 N1 C3 C16 0.7(4) . . . . ?
C7 N1 C3 C4 -179.8(2) . . . . ?
C7 C12 C11 C10 -1.9(4) . . . . ?
C7 C8 C9 C10 -1.7(4) . . . . ?
C12 C7 C8 C14 -179.0(3) . . . . ?
C12 C7 C8 C9 -0.1(4) . . . . ?
C6 N2 C2 Au2 -178.78(19) . . . . ?
C6 N2 C2 S2 -0.2(3) . . . . ?
C6 N2 C18 C19 -87.7(3) . . . . ?
C6 N2 C18 C23 91.2(3) . . . . ?
C23 C18 C19 C20 -1.0(4) . . . . ?
C23 C18 C19 C26 178.7(3) . . . . ?
C8 C7 C12 C11 1.8(4) . . . . ?
C8 C7 C12 C13 -177.1(3) . . . . ?
C22 C21 C20 C19 -0.2(4) . . . . ?
C20 C21 C22 C23 -0.5(4) . . . . ?
C3 N1 C1 Au1 -177.2(2) . . . . ?
C3 N1 C1 S1 1.1(3) . . . . ?
C3 N1 C7 C12 87.4(3) . . . . ?
C3 N1 C7 C8 -92.1(3) . . . . ?
C5 S2 C2 Au2 178.94(18) . . . . ?
C5 S2 C2 N2 0.3(2) . . . . ?
C14 C8 C9 C10 177.3(3) . . . . ?
C24 C23 C22 C21 179.7(3) . . . . ?
C27 C6 C5 S2 -179.0(2) . . . . ?
C27 C6 C5 C28 -1.0(5) . . . . ?
C16 C3 C4 S1 179.2(3) . . . . ?
C16 C3 C4 C17 -1.7(5) . . . . ?
C4 S1 C1 Au1 177.32(19) . . . . ?
C4 S1 C1 N1 -1.0(2) . . . . ?
C11 C10 C9 C8 1.6(4) . . . . ?
C9 C10 C11 C12 0.3(4) . . . . ?
C26 C19 C20 C21 -178.8(3) . . . . ?
C25 C21 C22 C23 179.3(3) . . . . ?
C25 C21 C20 C19 -180.0(3) . . . . ?
C13 C12 C11 C10 177.1(3) . . . . ?
C15 C10 C11 C12 179.4(3) . . . . ?
C15 C10 C9 C8 -177.5(3) . . . . ?
